data_7013908
loop_
_publ_author_name
'Reddig, Nicole'
'Pursche, Daniel'
'Rompel, Annette'

_publ_section_title
;
 Unique example of flexible phenol coordination in mononuclear
 manganese compounds.
;
_journal_issue 9
_journal_name_full 'Dalton transactions (Cambridge, England : 2003)'
_journal_page_first 1474
_journal_page_last 1480
_journal_paper_doi 10.1039/b316305a
_journal_year 2004
_chemical_formula_sum 'C22 H26 Cl2 Mn N4 O4'
_chemical_formula_weight 536.31
_chemical_name_common
;
Manganese(ii)-di-chloro-2-(2-pyridylmethyl)(6-methyl-2-
pyridylmethyl) aminomethyl)-4-nitrophenolat)
;
_chemical_name_systematic
;
Manganese(II)-di-chloro-2-(2-pyridylmethyl)(6-methyl-2-pyridylmethyl)
aminomethyl)-4-nitrophenolat)
;
_space_group_IT_number 14
_symmetry_cell_setting monoclinic
_symmetry_space_group_name_Hall '-P 2ybc'
_symmetry_space_group_name_H-M 'P 1 21/c 1'
_atom_sites_solution_hydrogens geom
_atom_sites_solution_primary direct
_atom_sites_solution_secondary difmap
_audit_creation_method SHELXL-97
_cell_angle_alpha 90.00
_cell_angle_beta 99.040(3)
_cell_angle_gamma 90.00
_cell_formula_units_Z 4
_cell_length_a 15.7150(7)
_cell_length_b 9.1986(4)
_cell_length_c 17.2720(7)
_cell_measurement_temperature 200(2)
_cell_volume 2465.76(18)
_computing_cell_refinement 'SMART/SAINT software package, Bruker Nonius'
_computing_data_collection 'SMART software package, Bruker Nonius'
_computing_data_reduction 'G. M. Sheldrick, Shelxltl Plus, Siemens Analytical X-ray Instruments 1990'
_computing_structure_refinement 'SHELXL-97 (Sheldrick, 1997)'
_computing_structure_solution 'SHELXS-97 (Sheldrick, 1990)'
_diffrn_ambient_temperature 200(2)
_diffrn_measured_fraction_theta_full 0.944
_diffrn_measured_fraction_theta_max 0.944
_diffrn_measurement_device_type 'Bruker AXS SMART 6000 CCD'
_diffrn_measurement_method 'combined omega theta-scan'
_diffrn_radiation_monochromator 'Goebel mirrow'
_diffrn_radiation_source 'fine-focus sealed tube'
_diffrn_radiation_type CuK\a
_diffrn_radiation_wavelength 1.54184
_diffrn_reflns_av_R_equivalents 0.1070
_diffrn_reflns_av_sigmaI/netI 0.0907
_diffrn_reflns_limit_h_max 19
_diffrn_reflns_limit_h_min -18
_diffrn_reflns_limit_k_max 10
_diffrn_reflns_limit_k_min -10
_diffrn_reflns_limit_l_max 21
_diffrn_reflns_limit_l_min -20
_diffrn_reflns_number 13587
_diffrn_reflns_theta_full 71.46
_diffrn_reflns_theta_max 71.46
_diffrn_reflns_theta_min 2.85
_exptl_absorpt_coefficient_mu 6.648
_exptl_absorpt_correction_type 'SADABS software package, Bruker AXS'
_exptl_crystal_colour 'pale yellow'
_exptl_crystal_density_diffrn 1.445
_exptl_crystal_density_meas ?
_exptl_crystal_density_method .
_exptl_crystal_description needles
_exptl_crystal_F_000 1108
_exptl_crystal_size_max 0.22
_exptl_crystal_size_mid 0.14
_exptl_crystal_size_min 0.06
_refine_diff_density_max 0.977
_refine_diff_density_min -0.853
_refine_diff_density_rms 0.124
_refine_ls_extinction_coef 0.00003(17)
_refine_ls_extinction_expression Fc^*^=kFc[1+0.001xFc^2^\l^3^/sin(2\q)]^-1/4^
_refine_ls_extinction_method SHELXL
_refine_ls_goodness_of_fit_ref 0.970
_refine_ls_hydrogen_treatment constr
_refine_ls_matrix_type full
_refine_ls_number_parameters 303
_refine_ls_number_reflns 4530
_refine_ls_number_restraints 0
_refine_ls_restrained_S_all 0.970
_refine_ls_R_factor_all 0.0968
_refine_ls_R_factor_gt 0.0751
_refine_ls_shift/su_max 0.000
_refine_ls_shift/su_mean 0.000
_refine_ls_structure_factor_coef Fsqd
_refine_ls_weighting_details 'calc w=1/[\s^2^(Fo^2^)+(0.1264P)^2^+0.0000P] where P=(Fo^2^+2Fc^2^)/3'
_refine_ls_weighting_scheme calc
_refine_ls_wR_factor_gt 0.1879
_refine_ls_wR_factor_ref 0.2005
_reflns_number_gt 3109
_reflns_number_total 4530
_reflns_threshold_expression >2sigma(I)
_cod_data_source_file b316305a.txt
_cod_data_source_block p21c_c
_cod_original_sg_symbol_H-M P2(1)/c
_cod_database_code 7013908

loop_
_symmetry_equiv_pos_as_xyz
'x, y, z'
'-x, y+1/2, -z+1/2'
'-x, -y, -z'
'x, -y-1/2, z-1/2'

loop_
_atom_site_label
_atom_site_type_symbol
_atom_site_fract_x
_atom_site_fract_y
_atom_site_fract_z
_atom_site_U_iso_or_equiv
_atom_site_adp_type
_atom_site_occupancy
_atom_site_symmetry_multiplicity
_atom_site_calc_flag
_atom_site_refinement_flags
_atom_site_disorder_assembly
_atom_site_disorder_group
Mn1 Mn 0.69847(5) 1.02820(8) 0.03314(4) 0.0297(3) Uani 1 1 d . . .
Cl1 Cl 0.81349(8) 1.16334(12) 0.12569(7) 0.0347(3) Uani 1 1 d . . .
Cl2 Cl 0.58181(8) 0.93061(16) -0.06749(8) 0.0468(4) Uani 1 1 d . . .
O1 O 0.7926(2) 0.4668(4) 0.0563(2) 0.0425(9) Uani 1 1 d . . .
H1 H 0.8063 0.3885 0.0801 0.064 Uiso 1 1 calc R . .
O2 O 0.9556(2) 0.6413(4) -0.2362(2) 0.0512(10) Uani 1 1 d . . .
O3 O 1.0286(3) 0.4466(5) -0.2018(3) 0.0624(13) Uani 1 1 d . . .
O4 O 0.6010(2) 1.1793(4) 0.0624(2) 0.0439(9) Uani 1 1 d . . .
H4 H 0.539(5) 1.140(9) 0.051(4) 0.09(3) Uiso 1 1 d . . .
N1 N 0.8011(2) 0.8455(4) 0.0220(2) 0.0272(8) Uani 1 1 d . . .
N2 N 0.6861(3) 0.8643(4) 0.1268(3) 0.0376(10) Uani 1 1 d . . .
N3 N 0.7651(2) 1.1001(4) -0.0673(2) 0.0314(9) Uani 1 1 d . . .
N4 N 0.9743(3) 0.5374(5) -0.1923(3) 0.0392(10) Uani 1 1 d . . .
C1 C 0.8289(3) 0.7941(5) 0.1026(3) 0.0309(10) Uani 1 1 d . . .
H1A H 0.8688 0.8659 0.1314 0.037 Uiso 1 1 calc R . .
H1B H 0.8603 0.7010 0.1014 0.037 Uiso 1 1 calc R . .
C2 C 0.7523(3) 0.7726(5) 0.1447(3) 0.0332(11) Uani 1 1 d . . .
C3 C 0.6187(4) 0.8545(6) 0.1669(4) 0.0511(15) Uani 1 1 d . . .
H3A H 0.5706 0.9172 0.1533 0.061 Uiso 1 1 calc R . .
C4 C 0.6184(4) 0.7546(6) 0.2273(3) 0.0528(15) Uani 1 1 d . . .
H4A H 0.5714 0.7511 0.2559 0.063 Uiso 1 1 calc R . .
C5 C 0.6859(4) 0.6624(6) 0.2449(3) 0.0484(14) Uani 1 1 d . . .
H5A H 0.6863 0.5931 0.2857 0.058 Uiso 1 1 calc R . .
C6 C 0.7544(4) 0.6694(6) 0.2033(3) 0.0426(13) Uani 1 1 d . . .
H6A H 0.8018 0.6046 0.2148 0.051 Uiso 1 1 calc R . .
C7 C 0.8715(3) 0.9243(5) -0.0082(3) 0.0303(10) Uani 1 1 d . . .
H8A H 0.9113 0.8531 -0.0262 0.036 Uiso 1 1 calc R . .
H8B H 0.9044 0.9820 0.0347 0.036 Uiso 1 1 calc R . .
C8 C 0.8372(3) 1.0241(5) -0.0751(3) 0.0303(10) Uani 1 1 d . . .
C9 C 0.7357(3) 1.1993(5) -0.1226(3) 0.0351(11) Uani 1 1 d . . .
C10 C 0.7773(3) 1.2250(6) -0.1867(3) 0.0389(12) Uani 1 1 d . . .
H10A H 0.7563 1.2968 -0.2244 0.047 Uiso 1 1 calc R . .
C11 C 0.8493(3) 1.1448(6) -0.1946(3) 0.0379(12) Uani 1 1 d . . .
H11A H 0.8776 1.1596 -0.2387 0.046 Uiso 1 1 calc R . .
C12 C 0.8806(3) 1.0427(5) -0.1387(3) 0.0344(11) Uani 1 1 d . . .
H12A H 0.9303 0.9868 -0.1435 0.041 Uiso 1 1 calc R . .
C13 C 0.6579(4) 1.2878(7) -0.1128(4) 0.0542(16) Uani 1 1 d . . .
H13A H 0.6366 1.2574 -0.0650 0.081 Uiso 1 1 calc R . .
H13B H 0.6128 1.2727 -0.1582 0.081 Uiso 1 1 calc R . .
H14C H 0.6735 1.3910 -0.1089 0.081 Uiso 1 1 calc R . .
C14 C 0.7636(3) 0.7268(5) -0.0317(3) 0.0309(10) Uani 1 1 d . . .
H14A H 0.7378 0.7709 -0.0823 0.037 Uiso 1 1 calc R . .
H14B H 0.7164 0.6805 -0.0089 0.037 Uiso 1 1 calc R . .
C15 C 0.8262(3) 0.6094(5) -0.0479(3) 0.0307(10) Uani 1 1 d . . .
C16 C 0.8407(3) 0.4839(5) -0.0020(3) 0.0334(11) Uani 1 1 d . . .
C17 C 0.9009(3) 0.3807(5) -0.0168(3) 0.0345(11) Uani 1 1 d . . .
H17A H 0.9113 0.2979 0.0162 0.041 Uiso 1 1 calc R . .
C18 C 0.9453(3) 0.3973(5) -0.0785(3) 0.0336(11) Uani 1 1 d . . .
H18A H 0.9864 0.3271 -0.0887 0.040 Uiso 1 1 calc R . .
C19 C 0.9286(3) 0.5193(5) -0.1255(3) 0.0309(11) Uani 1 1 d . . .
C20 C 0.8702(3) 0.6246(5) -0.1116(3) 0.0314(10) Uani 1 1 d . . .
H20A H 0.8602 0.7067 -0.1452 0.038 Uiso 1 1 calc R . .
C21 C 0.5994(4) 1.2827(8) 0.1253(4) 0.072(2) Uani 1 1 d . . .
H21A H 0.6593 1.3111 0.1468 0.087 Uiso 1 1 calc R . .
H21B H 0.5740 1.2358 0.1679 0.087 Uiso 1 1 calc R . .
C22 C 0.5499(6) 1.4129(10) 0.0994(8) 0.141(5) Uani 1 1 d . . .
H22A H 0.5495 1.4785 0.1440 0.211 Uiso 1 1 calc R . .
H22B H 0.4907 1.3854 0.0779 0.211 Uiso 1 1 calc R . .
H22C H 0.5764 1.4622 0.0588 0.211 Uiso 1 1 calc R . .

loop_
_atom_site_aniso_label
_atom_site_aniso_U_11
_atom_site_aniso_U_22
_atom_site_aniso_U_33
_atom_site_aniso_U_23
_atom_site_aniso_U_13
_atom_site_aniso_U_12
Mn1 0.0392(5) 0.0219(4) 0.0303(4) -0.0016(3) 0.0123(3) 0.0004(3)
Cl1 0.0522(7) 0.0238(6) 0.0295(6) -0.0036(5) 0.0107(5) -0.0035(5)
Cl2 0.0389(7) 0.0505(8) 0.0521(8) -0.0162(6) 0.0102(6) -0.0011(5)
O1 0.061(2) 0.0257(19) 0.047(2) 0.0041(16) 0.0270(19) -0.0012(16)
O2 0.064(3) 0.050(3) 0.045(2) 0.017(2) 0.026(2) 0.0127(19)
O3 0.078(3) 0.050(3) 0.071(3) 0.012(2) 0.048(3) 0.024(2)
O4 0.046(2) 0.036(2) 0.050(2) -0.0095(17) 0.0083(19) 0.0026(16)
N1 0.037(2) 0.018(2) 0.027(2) -0.0001(16) 0.0063(17) -0.0043(15)
N2 0.044(2) 0.029(2) 0.044(2) 0.0018(19) 0.021(2) 0.0001(18)
N3 0.035(2) 0.028(2) 0.032(2) -0.0045(18) 0.0075(18) 0.0003(16)
N4 0.049(3) 0.032(2) 0.040(2) -0.002(2) 0.017(2) 0.0012(19)
C1 0.043(3) 0.024(3) 0.028(2) 0.001(2) 0.012(2) 0.0019(19)
C2 0.043(3) 0.026(3) 0.032(3) -0.002(2) 0.012(2) -0.003(2)
C3 0.064(4) 0.039(3) 0.057(4) 0.006(3) 0.030(3) 0.002(3)
C4 0.073(4) 0.043(4) 0.051(3) 0.002(3) 0.037(3) -0.005(3)
C5 0.072(4) 0.043(3) 0.033(3) 0.008(3) 0.017(3) -0.008(3)
C6 0.060(3) 0.036(3) 0.033(3) 0.005(2) 0.012(3) -0.001(2)
C7 0.033(2) 0.030(3) 0.028(2) -0.002(2) 0.005(2) -0.0027(19)
C8 0.040(3) 0.021(2) 0.030(2) -0.0047(19) 0.007(2) -0.0019(18)
C9 0.041(3) 0.032(3) 0.031(3) -0.007(2) 0.003(2) 0.001(2)
C10 0.055(3) 0.031(3) 0.032(3) 0.001(2) 0.012(2) -0.004(2)
C11 0.058(3) 0.030(3) 0.029(3) -0.002(2) 0.017(2) -0.008(2)
C12 0.046(3) 0.027(3) 0.033(3) -0.007(2) 0.016(2) -0.007(2)
C13 0.060(4) 0.048(4) 0.057(4) 0.015(3) 0.017(3) 0.010(3)
C14 0.037(2) 0.026(3) 0.032(3) 0.000(2) 0.012(2) 0.0022(19)
C15 0.038(3) 0.022(2) 0.033(3) -0.002(2) 0.008(2) -0.0020(19)
C16 0.043(3) 0.026(3) 0.033(3) -0.003(2) 0.011(2) -0.006(2)
C17 0.044(3) 0.019(2) 0.041(3) 0.001(2) 0.009(2) -0.0019(19)
C18 0.037(3) 0.023(3) 0.043(3) -0.005(2) 0.012(2) -0.0005(19)
C19 0.038(3) 0.026(3) 0.031(3) -0.007(2) 0.010(2) -0.0023(19)
C20 0.042(3) 0.022(2) 0.031(2) 0.000(2) 0.008(2) -0.0020(19)
C21 0.056(4) 0.074(5) 0.086(5) -0.047(4) 0.008(4) 0.008(3)
C22 0.100(7) 0.064(6) 0.241(14) -0.078(8) -0.028(8) 0.023(5)

loop_
_atom_type_symbol
_atom_type_description
_atom_type_scat_dispersion_real
_atom_type_scat_dispersion_imag
_atom_type_scat_source
C C 0.0181 0.0091 'International Tables Vol C Tables 4.2.6.8 and 6.1.1.4'
H H 0.0000 0.0000 'International Tables Vol C Tables 4.2.6.8 and 6.1.1.4'
N N 0.0311 0.0180 'International Tables Vol C Tables 4.2.6.8 and 6.1.1.4'
O O 0.0492 0.0322 'International Tables Vol C Tables 4.2.6.8 and 6.1.1.4'
Cl Cl 0.3639 0.7018 'International Tables Vol C Tables 4.2.6.8 and 6.1.1.4'
Mn Mn -0.5299 2.8052 'International Tables Vol C Tables 4.2.6.8 and 6.1.1.4'

loop_
_geom_angle_atom_site_label_1
_geom_angle_atom_site_label_2
_geom_angle_atom_site_label_3
_geom_angle
_geom_angle_site_symmetry_1
_geom_angle_site_symmetry_3
_geom_angle_publ_flag
O4 Mn1 N2 96.75(15) . . ?
O4 Mn1 N3 114.66(15) . . ?
N2 Mn1 N3 148.56(15) . . ?
O4 Mn1 N1 170.19(14) . . ?
N2 Mn1 N1 73.61(14) . . ?
N3 Mn1 N1 74.95(14) . . ?
O4 Mn1 Cl2 85.69(11) . . ?
N2 Mn1 Cl2 97.10(12) . . ?
N3 Mn1 Cl2 87.07(11) . . ?
N1 Mn1 Cl2 97.13(10) . . ?
O4 Mn1 Cl1 89.91(11) . . ?
N2 Mn1 Cl1 90.50(12) . . ?
N3 Mn1 Cl1 88.29(10) . . ?
N1 Mn1 Cl1 88.40(9) . . ?
Cl2 Mn1 Cl1 171.61(5) . . ?
C21 O4 Mn1 133.4(3) . . ?
C1 N1 C7 111.3(3) . . ?
C1 N1 C14 112.5(3) . . ?
C7 N1 C14 112.5(3) . . ?
C1 N1 Mn1 104.9(3) . . ?
C7 N1 Mn1 103.7(3) . . ?
C14 N1 Mn1 111.3(3) . . ?
C2 N2 C3 118.9(4) . . ?
C2 N2 Mn1 116.0(3) . . ?
C3 N2 Mn1 125.2(4) . . ?
C9 N3 C8 118.5(4) . . ?
C9 N3 Mn1 126.3(3) . . ?
C8 N3 Mn1 114.8(3) . . ?
O3 N4 O2 123.7(4) . . ?
O3 N4 C19 117.9(4) . . ?
O2 N4 C19 118.5(4) . . ?
N1 C1 C2 110.9(4) . . ?
N2 C2 C6 121.9(5) . . ?
N2 C2 C1 117.1(4) . . ?
C6 C2 C1 120.8(5) . . ?
N2 C3 C4 121.4(6) . . ?
C5 C4 C3 119.1(5) . . ?
C4 C5 C6 120.0(5) . . ?
C2 C6 C5 118.7(5) . . ?
N1 C7 C8 111.8(4) . . ?
N3 C8 C12 122.4(5) . . ?
N3 C8 C7 116.2(4) . . ?
C12 C8 C7 121.3(4) . . ?
N3 C9 C10 121.8(5) . . ?
N3 C9 C13 118.8(4) . . ?
C10 C9 C13 119.4(5) . . ?
C11 C10 C9 119.0(5) . . ?
C10 C11 C12 120.2(5) . . ?
C11 C12 C8 118.1(5) . . ?
N1 C14 C15 115.5(4) . . ?
C20 C15 C16 118.2(4) . . ?
C20 C15 C14 119.4(4) . . ?
C16 C15 C14 122.4(4) . . ?
O1 C16 C17 122.0(5) . . ?
O1 C16 C15 117.1(4) . . ?
C17 C16 C15 120.9(5) . . ?
C18 C17 C16 120.6(5) . . ?
C17 C18 C19 118.3(4) . . ?
C20 C19 C18 122.4(4) . . ?
C20 C19 N4 118.6(4) . . ?
C18 C19 N4 119.0(4) . . ?
C19 C20 C15 119.5(5) . . ?
O4 C21 C22 112.3(7) . . ?

loop_
_geom_bond_atom_site_label_1
_geom_bond_atom_site_label_2
_geom_bond_distance
_geom_bond_site_symmetry_2
_geom_bond_publ_flag
Mn1 O4 2.186(4) . ?
Mn1 N2 2.242(4) . ?
Mn1 N3 2.262(4) . ?
Mn1 N1 2.358(4) . ?
Mn1 Cl2 2.4873(15) . ?
Mn1 Cl1 2.5416(14) . ?
O1 C16 1.360(6) . ?
O2 N4 1.225(5) . ?
O3 N4 1.224(6) . ?
O4 C21 1.447(7) . ?
N1 C1 1.470(6) . ?
N1 C7 1.483(5) . ?
N1 C14 1.492(6) . ?
N2 C2 1.337(6) . ?
N2 C3 1.357(6) . ?
N3 C9 1.349(6) . ?
N3 C8 1.355(6) . ?
N4 C19 1.462(6) . ?
C1 C2 1.514(6) . ?
C2 C6 1.385(7) . ?
C3 C4 1.391(8) . ?
C4 C5 1.355(8) . ?
C5 C6 1.386(7) . ?
C7 C8 1.507(7) . ?
C8 C12 1.392(7) . ?
C9 C10 1.392(7) . ?
C9 C13 1.500(7) . ?
C10 C11 1.375(7) . ?
C11 C12 1.382(7) . ?
C14 C15 1.517(6) . ?
C15 C20 1.396(6) . ?
C15 C16 1.399(7) . ?
C16 C17 1.391(7) . ?
C17 C18 1.371(7) . ?
C18 C19 1.386(7) . ?
C19 C20 1.380(6) . ?
C21 C22 1.460(11) . ?
